data_7032959
loop_
_publ_author_name
'Miao, Hao'
'Hu, Gonghao'
'Guo, Jiuyu'
'Wan, Hongxiang'
'Mei, Hua'
'Zhang, Yu'
'Xu, Yan'

_publ_section_title
;
 Syntheses, structures and properties of two new organic-inorganic hybrid
 materials based on \e-Zn Keggin units
 {\e-PMo(V)8Mo(VI)4O(40-x)(OH)(x)Zn4}.
;
_journal_issue 2
_journal_name_full 'Dalton transactions (Cambridge, England : 2003)'
_journal_page_first 694
_journal_page_last 700
_journal_paper_doi 10.1039/c4dt02993c
_journal_volume 44
_journal_year 2015
_chemical_formula_sum 'C32 H34 Mo24 N12 Na2 O83 P2 Zn8'
_chemical_formula_weight 4848.15
_chemical_name_systematic
; 
 ? 
;
_space_group_IT_number 2
_symmetry_cell_setting triclinic
_symmetry_space_group_name_Hall '-P 1'
_symmetry_space_group_name_H-M 'P -1'
_atom_sites_solution_hydrogens geom
_atom_sites_solution_primary direct
_atom_sites_solution_secondary difmap
_audit_creation_method SHELXL-97
_cell_angle_alpha 61.985(2)
_cell_angle_beta 87.646(2)
_cell_angle_gamma 87.263(2)
_cell_formula_units_Z 1
_cell_length_a 13.138(2)
_cell_length_b 14.569(2)
_cell_length_c 14.778(2)
_cell_measurement_reflns_used 3387
_cell_measurement_temperature 296(2)
_cell_measurement_theta_max 26.22
_cell_measurement_theta_min 2.17
_cell_volume 2493.8(6)
_computing_cell_refinement 'SAINT (Bruker, 2005)'
_computing_data_collection 'APEX2 (Bruker, 2005)'
_computing_data_reduction SAINT
_computing_molecular_graphics SHELXTL
_computing_publication_material SHELXTL
_computing_structure_refinement 'SHELXL-97 (Sheldrick, 1997)'
_computing_structure_solution 'SHELXS-97 (Sheldrick, 1990)'
_diffrn_ambient_temperature 296(2)
_diffrn_measured_fraction_theta_full 0.978
_diffrn_measured_fraction_theta_max 0.978
_diffrn_measurement_device_type 'Bruker Apex2 CCD'
_diffrn_measurement_method '\w scans'
_diffrn_radiation_monochromator graphite
_diffrn_radiation_source 'fine-focus sealed tube'
_diffrn_radiation_type MoK\a
_diffrn_radiation_wavelength 0.71073
_diffrn_reflns_av_R_equivalents 0.0530
_diffrn_reflns_av_unetI/netI 0.0756
_diffrn_reflns_limit_h_max 15
_diffrn_reflns_limit_h_min -15
_diffrn_reflns_limit_k_max 17
_diffrn_reflns_limit_k_min -17
_diffrn_reflns_limit_l_max 17
_diffrn_reflns_limit_l_min -17
_diffrn_reflns_number 18375
_diffrn_reflns_theta_full 25.50
_diffrn_reflns_theta_max 25.50
_diffrn_reflns_theta_min 1.55
_exptl_absorpt_coefficient_mu 4.942
_exptl_absorpt_correction_T_max 0.5885
_exptl_absorpt_correction_T_min 0.5243
_exptl_absorpt_correction_type multi-scan
_exptl_absorpt_process_details '(SADABS; Sheldrick, 2003)'
_exptl_crystal_colour Black
_exptl_crystal_density_diffrn 3.228
_exptl_crystal_density_method 'not measured'
_exptl_crystal_description Block
_exptl_crystal_F_000 2274
_exptl_crystal_size_max 0.15
_exptl_crystal_size_mid 0.13
_exptl_crystal_size_min 0.12
_refine_diff_density_max 1.397
_refine_diff_density_min -1.067
_refine_diff_density_rms 0.284
_refine_ls_extinction_method none
_refine_ls_goodness_of_fit_ref 1.024
_refine_ls_hydrogen_treatment 'riding model'
_refine_ls_matrix_type full
_refine_ls_number_parameters 748
_refine_ls_number_reflns 9087
_refine_ls_number_restraints 24
_refine_ls_restrained_S_all 1.029
_refine_ls_R_factor_all 0.0740
_refine_ls_R_factor_gt 0.0425
_refine_ls_shift/su_max 0.001
_refine_ls_shift/su_mean 0.000
_refine_ls_structure_factor_coef Fsqd
_refine_ls_weighting_details 'calc w=1/[\s^2^(Fo^2^)+(0.0530P)^2^+0.0000P] where P=(Fo^2^+2Fc^2^)/3'
_refine_ls_weighting_scheme calc
_refine_ls_wR_factor_gt 0.1058
_refine_ls_wR_factor_ref 0.1161
_reflns_number_gt 6370
_reflns_number_total 9087
_reflns_threshold_expression >2sigma(I)
_cod_data_source_file c4dt02993c2.cif
_cod_data_source_block gjy-29
_cod_depositor_comments
;
The following automatic conversions were performed:

'_symmetry_cell_setting' value 'Triclinic' changed to 'triclinic'
according to
/usr/data/users/saulius/crontab/automatic-downloads/rss-feeds/RSC/lib/dictionaries/cif_core.dic
dictionary named 'cif_core.dic' version 2.4.2 from 2011-04-26.

Automatic conversion script
Id: cif_fix_values 2827 2014-09-09 07:05:25Z andrius 

 Adding full bibliography for 7032959--7032960.cif.
;
_cod_original_cell_volume 2493.9(7)
_cod_original_sg_symbol_H-M P-1
_cod_database_code 7032959

loop_
_symmetry_equiv_pos_as_xyz
'x, y, z'
'-x, -y, -z'

loop_
_atom_site_label
_atom_site_type_symbol
_atom_site_fract_x
_atom_site_fract_y
_atom_site_fract_z
_atom_site_U_iso_or_equiv
_atom_site_adp_type
_atom_site_occupancy
_atom_site_symmetry_multiplicity
_atom_site_calc_flag
_atom_site_refinement_flags
_atom_site_disorder_assembly
_atom_site_disorder_group
Mo1 Mo 0.68132(7) 1.46193(7) 0.07868(7) 0.0175(2) Uani 1 1 d . . .
Mo2 Mo 0.86096(7) 1.37659(7) 0.12642(7) 0.0183(2) Uani 1 1 d . . .
Mo3 Mo 0.58457(7) 1.66563(7) 0.11224(7) 0.0173(2) Uani 1 1 d . . .
Mo4 Mo 0.49541(7) 1.42190(7) 0.27412(7) 0.0169(2) Uani 1 1 d . . .
Mo5 Mo 0.73420(7) 1.75581(7) 0.21097(7) 0.0173(2) Uani 1 1 d . . .
Mo6 Mo 0.54525(6) 1.31295(7) 0.46470(6) 0.0158(2) Uani 1 1 d . . .
Mo7 Mo 0.78744(6) 1.59599(7) 0.46552(6) 0.0156(2) Uani 1 1 d . . .
Mo8 Mo 0.77906(7) 1.19831(7) 0.54508(7) 0.0166(2) Uani 1 1 d . . .
Mo9 Mo 0.96906(7) 1.63467(7) 0.27114(7) 0.0168(2) Uani 1 1 d . . .
Mo10 Mo 0.94268(7) 1.23604(7) 0.37130(7) 0.0174(2) Uani 1 1 d . . .
Mo11 Mo 0.70999(6) 1.41221(7) 0.57523(6) 0.0154(2) Uani 1 1 d . . .
Mo12 Mo 1.03112(7) 1.48221(7) 0.23583(7) 0.0175(2) Uani 1 1 d . . .
P1 P 0.76045(19) 1.46315(19) 0.30893(19) 0.0127(5) Uani 1 1 d . . .
Zn1 Zn 0.54012(9) 1.59745(9) 0.37293(9) 0.0169(3) Uani 1 1 d . . .
Zn2 Zn 0.96767(9) 1.37962(9) 0.50446(9) 0.0172(3) Uani 1 1 d . . .
Zn3 Zn 0.68082(9) 1.20103(9) 0.31603(9) 0.0213(3) Uani 1 1 d . . .
Zn4 Zn 0.85164(9) 1.67716(9) 0.03735(9) 0.0205(3) Uani 1 1 d . . .
Na1 Na 0.7058(5) 1.3695(7) 0.8612(5) 0.095(2) Uani 1 1 d U . .
O1 O 0.8133(5) 1.5225(5) 0.0626(5) 0.0171(15) Uani 1 1 d . . .
O2 O 0.5109(5) 1.4610(5) 0.3821(5) 0.0181(16) Uani 1 1 d . . .
O3 O 0.4241(5) 1.6491(5) 0.4250(5) 0.0161(15) Uani 1 1 d . . .
O4 O 1.0062(5) 1.4884(5) 0.3633(5) 0.0174(15) Uani 1 1 d . . .
O5 O 0.7262(5) 1.3223(5) 0.1802(5) 0.0173(15) Uani 1 1 d . . .
O6 O 0.9504(5) 1.6096(5) 0.1533(5) 0.0201(16) Uani 1 1 d . . .
O7 O 0.9152(5) 1.2641(5) 0.4905(5) 0.0172(15) Uani 1 1 d . . .
O8 O 0.6005(5) 1.6836(5) 0.2370(5) 0.0165(15) Uani 1 1 d . . .
O9 O 0.6501(5) 1.5455(5) 0.4735(5) 0.0172(15) Uani 1 1 d . . .
O10 O 0.5766(5) 1.2911(5) 0.3440(5) 0.0190(16) Uani 1 1 d . . .
O11 O 0.8496(5) 1.4563(5) 0.5269(5) 0.0186(15) Uani 1 1 d . . .
O12 O 0.7946(5) 1.5623(5) 0.3105(5) 0.0182(16) Uani 1 1 d . . .
O13 O 0.7188(5) 1.3870(5) 0.4173(5) 0.0150(15) Uani 1 1 d . . .
O14 O 1.0019(5) 1.4385(5) 0.1240(5) 0.0212(16) Uani 1 1 d . . .
O15 O 0.8537(5) 1.4141(5) 0.2760(5) 0.0164(15) Uani 1 1 d . . .
O16 O 1.0740(5) 1.3554(5) 0.6016(5) 0.0182(16) Uani 1 1 d . . .
O17 O 0.6438(5) 1.1902(5) 0.5340(5) 0.0174(15) Uani 1 1 d . . .
O18 O 0.6974(5) 1.4123(6) 0.6887(5) 0.0257(18) Uani 1 1 d . A .
O19 O 0.6738(5) 1.4878(5) 0.2302(5) 0.0163(15) Uani 1 1 d . . .
O20 O 1.1521(5) 1.5135(6) 0.2026(5) 0.0261(17) Uani 1 1 d . . .
O21 O 0.8852(6) 1.3492(6) 0.0289(6) 0.0302(19) Uani 1 1 d . . .
O22 O 0.8712(5) 1.7570(5) 0.1955(5) 0.0183(16) Uani 1 1 d . . .
O23 O 0.4353(5) 1.2550(5) 0.5124(5) 0.0249(17) Uani 1 1 d . . .
O24 O 0.7708(5) 1.2684(5) 0.6210(5) 0.0189(16) Uani 1 1 d . . .
O25 O 0.6632(6) 1.4537(6) -0.0298(5) 0.0293(18) Uani 1 1 d . . .
O26 O 0.3738(5) 1.3894(6) 0.2797(5) 0.0262(18) Uani 1 1 d . . .
O27 O 0.7986(5) 1.2035(5) 0.4102(5) 0.0188(16) Uani 1 1 d . . .
O28 O 0.6966(6) 1.8822(5) 0.1498(6) 0.0284(18) Uani 1 1 d . . .
O29 O 0.7268(5) 1.7107(5) 0.1028(5) 0.0168(15) Uani 1 1 d . . .
O30 O 0.7898(5) 1.6383(5) 0.5524(5) 0.0266(18) Uani 1 1 d . . .
O31 O 0.4810(5) 1.5767(5) 0.1815(5) 0.0190(16) Uani 1 1 d . . .
O32 O 0.5222(5) 1.7783(6) 0.0344(5) 0.0276(18) Uani 1 1 d . . .
O33 O 1.0438(5) 1.3293(5) 0.3289(5) 0.0196(16) Uani 1 1 d . . .
O34 O 0.9150(5) 1.2494(5) 0.2447(5) 0.0208(16) Uani 1 1 d . . .
O35 O 0.5360(5) 1.4163(5) 0.1393(5) 0.0232(17) Uani 1 1 d . . .
O36 O 0.6236(5) 1.6067(5) 0.0309(5) 0.0213(16) Uani 1 1 d . . .
O37 O 0.7288(5) 1.7254(5) 0.3454(5) 0.0184(16) Uani 1 1 d . . .
O38 O 1.0777(5) 1.6986(6) 0.2439(6) 0.0296(18) Uani 1 1 d . . .
O39 O 0.8154(5) 1.0751(5) 0.6269(5) 0.0268(18) Uani 1 1 d . . .
O40 O 1.0048(5) 1.1190(5) 0.4303(5) 0.0248(17) Uani 1 1 d . . .
N1 N 0.5655(7) 1.1324(8) 0.2585(8) 0.036(3) Uani 1 1 d . . .
N2 N 0.7308(8) 1.0533(8) 0.3689(9) 0.044(3) Uani 1 1 d . . .
N3 N 0.7215(7) 0.8948(7) 0.3843(8) 0.038(3) Uani 1 1 d . . .
H3B H 0.6996 0.8437 0.3774 0.046 Uiso 1 1 calc R . .
N4 N 0.9444(7) 1.8214(7) -0.0422(7) 0.027(2) Uani 1 1 d . . .
N5 N 0.8266(6) 1.7233(7) -0.1138(6) 0.022(2) Uani 1 1 d . . .
N6 N 0.8301(7) 1.8475(7) -0.2737(7) 0.029(2) Uani 1 1 d . . .
H6A H 0.8428 1.9055 -0.3270 0.035 Uiso 1 1 calc R . .
C1 C 0.4817(11) 1.1748(11) 0.2081(10) 0.049(4) Uani 1 1 d . . .
H1A H 0.4672 1.2452 0.1854 0.059 Uiso 1 1 calc R . .
C2 C 0.4114(10) 1.1141(13) 0.1872(11) 0.054(4) Uani 1 1 d . . .
H2A H 0.3525 1.1461 0.1513 0.065 Uiso 1 1 calc R . .
C3 C 0.4299(11) 1.0127(11) 0.2187(12) 0.061(5) Uani 1 1 d . . .
H3A H 0.3858 0.9733 0.2043 0.073 Uiso 1 1 calc R . .
C4 C 0.5156(11) 0.9700(10) 0.2724(11) 0.053(4) Uani 1 1 d . . .
H4A H 0.5293 0.8992 0.2972 0.064 Uiso 1 1 calc R . .
C5 C 0.5843(10) 1.0284(9) 0.2920(9) 0.035(3) Uani 1 1 d . . .
C6 C 0.6780(10) 0.9934(9) 0.3467(10) 0.036(3) Uani 1 1 d . . .
C7 C 0.8068(11) 0.8946(10) 0.4349(10) 0.048(4) Uani 1 1 d . . .
H7A H 0.8526 0.8391 0.4687 0.058 Uiso 1 1 calc R . .
C8 C 0.8110(10) 0.9921(10) 0.4258(11) 0.051(4) Uani 1 1 d . . .
H8A H 0.8607 1.0139 0.4539 0.061 Uiso 1 1 calc R . .
C9 C 1.0133(10) 1.8587(10) -0.0046(10) 0.046(4) Uani 1 1 d . . .
H9A H 1.0229 1.8261 0.0659 0.055 Uiso 1 1 calc R . .
C10 C 1.0710(10) 1.9440(9) -0.0668(10) 0.042(3) Uani 1 1 d . . .
H10A H 1.1175 1.9689 -0.0385 0.051 Uiso 1 1 calc R . .
C11 C 1.0584(11) 1.9904(11) -0.1696(11) 0.057(4) Uani 1 1 d . . .
H11A H 1.0969 2.0473 -0.2126 0.069 Uiso 1 1 calc R . .
C12 C 0.9880(10) 1.9529(9) -0.2102(10) 0.044(3) Uani 1 1 d . . .
H12A H 0.9784 1.9849 -0.2806 0.053 Uiso 1 1 calc R . .
C13 C 0.9330(8) 1.8688(8) -0.1463(8) 0.025(3) Uani 1 1 d . . .
C14 C 0.8636(7) 1.8171(8) -0.1788(8) 0.022(2) Uani 1 1 d . . .
C15 C 0.7689(8) 1.6963(9) -0.1715(8) 0.029(3) Uani 1 1 d . . .
H15A H 0.7324 1.6357 -0.1461 0.035 Uiso 1 1 calc R . .
C16 C 0.7720(9) 1.7701(9) -0.2711(9) 0.032(3) Uani 1 1 d . . .
H16A H 0.7414 1.7687 -0.3261 0.039 Uiso 1 1 calc R . .
O1W O 0.7055(19) 1.218(2) 1.016(2) 0.103(9) Uani 0.50 1 d PU A 1
O2W O 0.608(2) 2.054(2) -0.022(2) 0.102(8) Uani 0.50 1 d PU B 1
O3W O 0.741(2) 1.176(2) 0.861(2) 0.114(9) Uani 0.50 1 d PU A 2

loop_
_atom_site_aniso_label
_atom_site_aniso_U_11
_atom_site_aniso_U_22
_atom_site_aniso_U_33
_atom_site_aniso_U_23
_atom_site_aniso_U_13
_atom_site_aniso_U_12
Mo1 0.0178(5) 0.0188(5) 0.0174(5) -0.0097(4) -0.0016(4) 0.0002(4)
Mo2 0.0184(5) 0.0187(5) 0.0186(5) -0.0095(4) 0.0003(4) 0.0006(4)
Mo3 0.0158(5) 0.0189(5) 0.0175(4) -0.0089(4) -0.0027(4) 0.0014(4)
Mo4 0.0165(5) 0.0188(5) 0.0178(5) -0.0105(4) -0.0022(4) -0.0001(4)
Mo5 0.0165(5) 0.0173(5) 0.0187(5) -0.0088(4) -0.0007(4) -0.0001(4)
Mo6 0.0138(5) 0.0179(5) 0.0170(4) -0.0092(4) -0.0001(4) -0.0013(4)
Mo7 0.0121(5) 0.0189(5) 0.0190(5) -0.0113(4) -0.0005(4) -0.0007(4)
Mo8 0.0148(5) 0.0153(5) 0.0188(5) -0.0073(4) -0.0006(4) 0.0002(4)
Mo9 0.0140(5) 0.0194(5) 0.0179(5) -0.0094(4) -0.0001(4) -0.0017(4)
Mo10 0.0150(5) 0.0177(5) 0.0202(5) -0.0096(4) -0.0010(4) 0.0014(4)
Mo11 0.0117(5) 0.0194(5) 0.0168(4) -0.0097(4) -0.0008(3) -0.0003(4)
Mo12 0.0138(5) 0.0202(5) 0.0193(5) -0.0100(4) 0.0014(4) -0.0004(4)
P1 0.0113(13) 0.0148(13) 0.0138(12) -0.0079(11) -0.0010(10) -0.0006(10)
Zn1 0.0130(6) 0.0211(6) 0.0196(6) -0.0120(5) 0.0002(5) -0.0012(5)
Zn2 0.0129(6) 0.0204(6) 0.0205(6) -0.0112(5) -0.0026(5) -0.0001(5)
Zn3 0.0227(7) 0.0178(7) 0.0250(7) -0.0115(6) -0.0014(5) 0.0013(5)
Zn4 0.0187(7) 0.0245(7) 0.0179(6) -0.0095(5) 0.0002(5) -0.0014(5)
Na1 0.075(4) 0.163(6) 0.076(4) -0.077(5) 0.013(3) -0.042(4)
O1 0.024(4) 0.016(4) 0.014(3) -0.009(3) 0.000(3) -0.001(3)
O2 0.014(4) 0.023(4) 0.022(4) -0.014(3) 0.000(3) -0.001(3)
O3 0.013(4) 0.022(4) 0.018(4) -0.013(3) 0.004(3) -0.004(3)
O4 0.013(4) 0.019(4) 0.020(4) -0.008(3) -0.002(3) 0.002(3)
O5 0.019(4) 0.016(4) 0.021(4) -0.013(3) 0.003(3) 0.001(3)
O6 0.019(4) 0.020(4) 0.022(4) -0.011(3) 0.002(3) -0.001(3)
O7 0.014(4) 0.021(4) 0.021(4) -0.013(3) -0.002(3) -0.001(3)
O8 0.011(4) 0.023(4) 0.020(4) -0.014(3) 0.002(3) -0.003(3)
O9 0.019(4) 0.024(4) 0.018(4) -0.017(3) 0.003(3) -0.005(3)
O10 0.019(4) 0.022(4) 0.017(4) -0.010(3) 0.000(3) -0.003(3)
O11 0.012(4) 0.025(4) 0.020(4) -0.012(3) 0.003(3) -0.001(3)
O12 0.016(4) 0.024(4) 0.017(4) -0.011(3) 0.000(3) 0.001(3)
O13 0.014(4) 0.022(4) 0.016(4) -0.015(3) 0.001(3) -0.003(3)
O14 0.019(4) 0.022(4) 0.028(4) -0.015(3) 0.007(3) -0.009(3)
O15 0.015(4) 0.014(4) 0.021(4) -0.010(3) -0.001(3) 0.000(3)
O16 0.014(4) 0.026(4) 0.020(4) -0.014(3) -0.001(3) -0.005(3)
O17 0.017(4) 0.016(4) 0.023(4) -0.013(3) -0.003(3) -0.003(3)
O18 0.021(4) 0.035(5) 0.021(4) -0.012(4) -0.002(3) 0.000(3)
O19 0.009(3) 0.022(4) 0.018(4) -0.009(3) 0.000(3) 0.003(3)
O20 0.016(4) 0.032(4) 0.028(4) -0.012(4) 0.002(3) -0.002(3)
O21 0.032(5) 0.037(5) 0.036(5) -0.029(4) 0.006(4) 0.003(4)
O22 0.018(4) 0.020(4) 0.012(3) -0.002(3) 0.005(3) -0.008(3)
O23 0.021(4) 0.020(4) 0.025(4) -0.002(3) 0.002(3) -0.011(3)
O24 0.018(4) 0.016(4) 0.017(4) -0.003(3) -0.005(3) 0.002(3)
O25 0.035(5) 0.030(5) 0.026(4) -0.016(4) -0.007(4) 0.003(4)
O26 0.013(4) 0.033(5) 0.033(4) -0.015(4) -0.010(3) -0.002(3)
O27 0.019(4) 0.019(4) 0.021(4) -0.012(3) 0.000(3) -0.003(3)
O28 0.034(5) 0.019(4) 0.034(4) -0.014(4) -0.003(4) 0.003(3)
O29 0.013(4) 0.026(4) 0.016(4) -0.014(3) 0.001(3) -0.005(3)
O30 0.027(4) 0.022(4) 0.023(4) -0.004(3) -0.002(3) 0.003(3)
O31 0.015(4) 0.026(4) 0.019(4) -0.013(3) -0.003(3) 0.003(3)
O32 0.027(4) 0.029(4) 0.025(4) -0.011(4) -0.005(3) 0.003(3)
O33 0.017(4) 0.026(4) 0.021(4) -0.016(3) -0.005(3) 0.004(3)
O34 0.020(4) 0.020(4) 0.024(4) -0.012(3) 0.001(3) 0.007(3)
O35 0.021(4) 0.027(4) 0.024(4) -0.014(3) -0.001(3) 0.000(3)
O36 0.024(4) 0.020(4) 0.015(4) -0.004(3) -0.002(3) 0.004(3)
O37 0.022(4) 0.018(4) 0.016(4) -0.009(3) -0.002(3) -0.003(3)
O38 0.024(4) 0.029(4) 0.034(4) -0.013(4) 0.001(3) -0.009(3)
O39 0.028(4) 0.019(4) 0.030(4) -0.009(3) -0.004(3) -0.004(3)
O40 0.027(4) 0.021(4) 0.024(4) -0.008(3) -0.002(3) -0.002(3)
N1 0.024(6) 0.051(7) 0.050(7) -0.039(6) 0.002(5) -0.008(5)
N2 0.044(7) 0.033(6) 0.060(7) -0.025(6) -0.025(6) 0.009(5)
N3 0.032(6) 0.018(5) 0.070(8) -0.024(5) -0.010(5) 0.002(4)
N4 0.024(5) 0.028(5) 0.029(5) -0.015(4) 0.001(4) -0.003(4)
N5 0.019(5) 0.024(5) 0.018(5) -0.005(4) -0.002(4) -0.005(4)
N6 0.049(7) 0.019(5) 0.018(5) -0.006(4) 0.000(4) -0.007(5)
C1 0.064(10) 0.040(8) 0.051(9) -0.028(7) -0.011(8) 0.016(7)
C2 0.037(8) 0.081(12) 0.061(10) -0.048(9) -0.016(7) 0.004(8)
C3 0.046(9) 0.035(9) 0.074(11) -0.003(8) -0.007(8) 0.008(7)
C4 0.066(10) 0.024(7) 0.061(10) -0.011(7) -0.013(8) -0.008(7)
C5 0.043(8) 0.027(7) 0.034(7) -0.013(6) -0.009(6) -0.001(6)
C6 0.042(8) 0.023(6) 0.046(8) -0.018(6) -0.007(6) -0.010(6)
C7 0.055(9) 0.027(7) 0.061(9) -0.018(7) -0.031(8) 0.008(6)
C8 0.039(8) 0.040(8) 0.079(11) -0.031(8) -0.015(8) -0.002(7)
C9 0.046(9) 0.053(9) 0.036(7) -0.018(7) 0.011(6) -0.029(7)
C10 0.053(9) 0.031(7) 0.046(8) -0.019(6) -0.003(7) -0.023(6)
C11 0.048(9) 0.052(9) 0.058(10) -0.011(8) 0.004(7) -0.040(8)
C12 0.045(8) 0.034(8) 0.036(7) -0.001(6) -0.007(6) -0.005(6)
C13 0.024(6) 0.021(6) 0.025(6) -0.006(5) 0.007(5) -0.011(5)
C14 0.010(5) 0.024(6) 0.025(6) -0.008(5) 0.007(4) 0.006(4)
C15 0.031(7) 0.031(7) 0.027(6) -0.015(5) 0.001(5) -0.004(5)
C16 0.037(7) 0.031(7) 0.031(7) -0.015(6) -0.010(5) 0.000(6)
O1W 0.083(11) 0.094(12) 0.124(12) -0.043(9) -0.024(9) 0.000(8)
O2W 0.106(12) 0.097(11) 0.099(12) -0.045(9) 0.005(9) 0.026(9)
O3W 0.100(12) 0.120(13) 0.102(12) -0.033(9) -0.012(9) -0.022(9)

loop_
_atom_type_symbol
_atom_type_description
_atom_type_scat_dispersion_real
_atom_type_scat_dispersion_imag
_atom_type_scat_source
C C 0.0033 0.0016 'International Tables Vol C Tables 4.2.6.8 and 6.1.1.4'
H H 0.0000 0.0000 'International Tables Vol C Tables 4.2.6.8 and 6.1.1.4'
N N 0.0061 0.0033 'International Tables Vol C Tables 4.2.6.8 and 6.1.1.4'
O O 0.0106 0.0060 'International Tables Vol C Tables 4.2.6.8 and 6.1.1.4'
P P 0.1023 0.0942 'International Tables Vol C Tables 4.2.6.8 and 6.1.1.4'
Zn Zn 0.2839 1.4301 'International Tables Vol C Tables 4.2.6.8 and 6.1.1.4'
Mo Mo -1.6832 0.6857 'International Tables Vol C Tables 4.2.6.8 and 6.1.1.4'
Na Na 0.0362 0.0249 'International Tables Vol C Tables 4.2.6.8 and 6.1.1.4'

loop_
_geom_angle_atom_site_label_1
_geom_angle_atom_site_label_2
_geom_angle_atom_site_label_3
_geom_angle
_geom_angle_site_symmetry_1
_geom_angle_site_symmetry_3
O25 Mo1 O1 106.3(3) . .
O25 Mo1 O5 105.6(3) . .
O1 Mo1 O5 94.9(3) . .
O25 Mo1 O36 97.7(3) . .
O1 Mo1 O36 85.8(3) . .
O5 Mo1 O36 155.5(3) . .
O25 Mo1 O35 95.2(3) . .
O1 Mo1 O35 157.5(3) . .
O5 Mo1 O35 85.5(3) . .
O36 Mo1 O35 84.8(3) . .
O25 Mo1 O19 168.9(3) . .
O1 Mo1 O19 81.4(2) . .
O5 Mo1 O19 81.2(2) . .
O36 Mo1 O19 74.7(2) . .
O35 Mo1 O19 76.3(2) . .
O25 Mo1 Mo2 100.7(3) . .
O1 Mo1 Mo2 48.94(19) . .
O5 Mo1 Mo2 48.71(19) . .
O36 Mo1 Mo2 134.3(2) . .
O35 Mo1 Mo2 134.0(2) . .
O19 Mo1 Mo2 90.40(15) . .
O21 Mo2 O5 105.4(3) . .
O21 Mo2 O1 105.6(3) . .
O5 Mo2 O1 94.3(3) . .
O21 Mo2 O34 101.9(3) . .
O5 Mo2 O34 85.8(3) . .
O1 Mo2 O34 151.5(3) . .
O21 Mo2 O14 97.4(3) . .
O5 Mo2 O14 156.8(3) . .
O1 Mo2 O14 83.8(3) . .
O34 Mo2 O14 85.1(3) . .
O21 Mo2 O15 171.2(3) . .
O5 Mo2 O15 82.2(2) . .
O1 Mo2 O15 78.0(2) . .
O34 Mo2 O15 73.8(2) . .
O14 Mo2 O15 74.8(2) . .
O21 Mo2 Mo1 99.9(3) . .
O5 Mo2 Mo1 48.79(19) . .
O1 Mo2 Mo1 48.23(19) . .
O34 Mo2 Mo1 133.5(2) . .
O14 Mo2 Mo1 131.7(2) . .
O15 Mo2 Mo1 88.45(15) . .
O32 Mo3 O36 105.4(3) . .
O32 Mo3 O31 103.5(3) . .
O36 Mo3 O31 96.6(3) . .
O32 Mo3 O29 102.3(3) . .
O36 Mo3 O29 88.6(3) . .
O31 Mo3 O29 151.3(3) . .
O32 Mo3 O8 101.1(3) . .
O36 Mo3 O8 151.3(3) . .
O31 Mo3 O8 87.8(3) . .
O29 Mo3 O8 75.0(3) . .
O32 Mo3 Mo5 98.1(2) . .
O36 Mo3 Mo5 125.1(2) . .
O31 Mo3 Mo5 125.1(2) . .
O29 Mo3 Mo5 37.66(18) . .
O8 Mo3 Mo5 38.37(18) . .
O26 Mo4 O2 106.8(3) . .
O26 Mo4 O10 106.9(3) . .
O2 Mo4 O10 94.2(3) . .
O26 Mo4 O31 99.6(3) . .
O2 Mo4 O31 84.5(3) . .
O10 Mo4 O31 152.5(3) . .
O26 Mo4 O35 96.8(3) . .
O2 Mo4 O35 155.2(3) . .
O10 Mo4 O35 85.9(3) . .
O31 Mo4 O35 84.2(3) . .
O26 Mo4 O19 169.3(3) . .
O2 Mo4 O19 81.2(2) . .
O10 Mo4 O19 78.9(2) . .
O31 Mo4 O19 73.7(2) . .
O35 Mo4 O19 74.5(2) . .
O26 Mo4 Mo6 100.9(2) . .
O2 Mo4 Mo6 48.5(2) . .
O10 Mo4 Mo6 49.03(19) . .
O31 Mo4 Mo6 132.35(19) . .
O35 Mo4 Mo6 134.6(2) . .
O19 Mo4 Mo6 89.64(15) . .
O28 Mo5 O22 104.5(3) . .
O28 Mo5 O37 103.3(3) . .
O22 Mo5 O37 97.3(3) . .
O28 Mo5 O29 103.3(3) . .
O22 Mo5 O29 89.0(3) . .
O37 Mo5 O29 150.1(3) . .
O28 Mo5 O8 102.0(3) . .
O22 Mo5 O8 151.3(3) . .
O37 Mo5 O8 87.1(3) . .
O29 Mo5 O8 74.3(3) . .
O28 Mo5 Mo3 99.4(2) . .
O22 Mo5 Mo3 125.4(2) . .
O37 Mo5 Mo3 123.9(2) . .
O29 Mo5 Mo3 37.39(18) . .
O8 Mo5 Mo3 37.89(18) . .
O23 Mo6 O2 106.1(3) . .
O23 Mo6 O10 105.1(3) . .
O2 Mo6 O10 93.8(3) . .
O23 Mo6 O3 98.6(3) . 2_686
O2 Mo6 O3 85.1(3) . 2_686
O10 Mo6 O3 155.5(3) . 2_686
O23 Mo6 O17 100.1(3) . .
O2 Mo6 O17 153.6(3) . .
O10 Mo6 O17 83.0(3) . .
O3 Mo6 O17 87.2(3) 2_686 .
O23 Mo6 O13 172.3(3) . .
O2 Mo6 O13 79.0(2) . .
O10 Mo6 O13 80.1(2) . .
O3 Mo6 O13 75.7(2) 2_686 .
O17 Mo6 O13 74.6(2) . .
O23 Mo6 Mo4 99.0(2) . .
O2 Mo6 Mo4 48.26(19) . .
O10 Mo6 Mo4 48.80(19) . .
O3 Mo6 Mo4 133.16(19) 2_686 .
O17 Mo6 Mo4 131.31(19) . .
O13 Mo6 Mo4 88.79(15) . .
O30 Mo7 O11 107.3(3) . .
O30 Mo7 O9 106.3(3) . .
O11 Mo7 O9 93.2(3) . .
O30 Mo7 O16 98.4(3) . 2_786
O11 Mo7 O16 85.9(3) . 2_786
O9 Mo7 O16 154.3(3) . 2_786
O30 Mo7 O37 99.9(3) . .
O11 Mo7 O37 152.6(3) . .
O9 Mo7 O37 82.7(3) . .
O16 Mo7 O37 86.3(3) 2_786 .
O30 Mo7 Mo11 101.0(2) . .
O11 Mo7 Mo11 48.18(19) . .
O9 Mo7 Mo11 48.1(2) . .
O16 Mo7 Mo11 133.7(2) 2_786 .
O37 Mo7 Mo11 130.26(19) . .
O39 Mo8 O17 103.4(3) . .
O39 Mo8 O24 105.9(3) . .
O17 Mo8 O24 97.3(3) . .
O39 Mo8 O27 103.0(3) . .
O17 Mo8 O27 88.4(3) . .
O24 Mo8 O27 148.3(3) . .
O39 Mo8 O7 101.4(3) . .
O17 Mo8 O7 152.3(3) . .
O24 Mo8 O7 87.5(3) . .
O27 Mo8 O7 74.2(3) . .
O39 Mo8 Mo10 97.6(3) . .
O17 Mo8 Mo10 125.0(2) . .
O24 Mo8 Mo10 124.7(2) . .
O27 Mo8 Mo10 37.12(19) . .
O7 Mo8 Mo10 38.51(18) . .
O38 Mo9 O4 105.7(3) . .
O38 Mo9 O6 104.3(3) . .
O4 Mo9 O6 93.5(3) . .
O38 Mo9 O16 99.1(3) . 2_786
O4 Mo9 O16 86.3(3) . 2_786
O6 Mo9 O16 155.6(3) . 2_786
O38 Mo9 O22 99.0(3) . .
O4 Mo9 O22 155.0(3) . .
O6 Mo9 O22 83.6(3) . .
O16 Mo9 O22 86.4(3) 2_786 .
O38 Mo9 O12 171.8(3) . .
O4 Mo9 O12 81.1(2) . .
O6 Mo9 O12 79.3(2) . .
O16 Mo9 O12 76.5(2) 2_786 .
O22 Mo9 O12 73.9(2) . .
O38 Mo9 Mo12 98.7(3) . .
O4 Mo9 Mo12 47.90(19) . .
O6 Mo9 Mo12 48.5(2) . .
O16 Mo9 Mo12 133.9(2) 2_786 .
O22 Mo9 Mo12 131.66(19) . .
O12 Mo9 Mo12 89.18(16) . .
O40 Mo10 O33 104.1(3) . .
O40 Mo10 O34 103.4(3) . .
O33 Mo10 O34 96.9(3) . .
O40 Mo10 O27 104.0(3) . .
O33 Mo10 O27 149.5(3) . .
O34 Mo10 O27 88.1(3) . .
O40 Mo10 O7 100.3(3) . .
O33 Mo10 O7 88.7(3) . .
O34 Mo10 O7 153.4(3) . .
O27 Mo10 O7 74.6(3) . .
O40 Mo10 Mo8 97.6(2) . .
O33 Mo10 Mo8 126.4(2) . .
O34 Mo10 Mo8 124.8(2) . .
O27 Mo10 Mo8 37.04(19) . .
O7 Mo10 Mo8 38.96(18) . .
O18 Mo11 O9 106.2(3) . .
O18 Mo11 O11 105.3(3) . .
O9 Mo11 O11 92.6(3) . .
O18 Mo11 O24 100.0(3) . .
O9 Mo11 O24 153.6(3) . .
O11 Mo11 O24 84.0(3) . .
O18 Mo11 O3 99.1(3) . 2_686
O9 Mo11 O3 86.2(3) . 2_686
O11 Mo11 O3 154.9(3) . 2_686
O24 Mo11 O3 86.1(3) . 2_686
O18 Mo11 Mo7 99.3(3) . .
O9 Mo11 Mo7 47.98(19) . .
O11 Mo11 Mo7 47.7(2) . .
O24 Mo11 Mo7 131.21(19) . .
O3 Mo11 Mo7 133.78(19) 2_686 .
O20 Mo12 O4 106.0(3) . .
O20 Mo12 O6 105.5(3) . .
O4 Mo12 O6 94.4(3) . .
O20 Mo12 O33 102.1(3) . .
O4 Mo12 O33 83.3(3) . .
O6 Mo12 O33 151.8(3) . .
O20 Mo12 O14 97.5(3) . .
O4 Mo12 O14 155.3(3) . .
O6 Mo12 O14 86.4(3) . .
O33 Mo12 O14 84.4(3) . .
O20 Mo12 O15 170.9(3) . .
O4 Mo12 O15 81.1(2) . .
O6 Mo12 O15 79.2(2) . .
O33 Mo12 O15 72.7(2) . .
O14 Mo12 O15 74.8(2) . .
O20 Mo12 Mo9 99.8(3) . .
O4 Mo12 Mo9 48.71(19) . .
O6 Mo12 Mo9 48.7(2) . .
O33 Mo12 Mo9 131.17(19) . .
O14 Mo12 Mo9 134.7(2) . .
O15 Mo12 Mo9 89.09(15) . .
O12 P1 O13 108.8(4) . .
O12 P1 O15 108.6(4) . .
O13 P1 O15 111.7(4) . .
O12 P1 O19 111.8(4) . .
O13 P1 O19 108.2(4) . .
O15 P1 O19 107.9(4) . .
O3 Zn1 O8 121.1(3) . .
O3 Zn1 O9 110.0(3) . .
O8 Zn1 O9 108.3(3) . .
O3 Zn1 O2 110.6(3) . .
O8 Zn1 O2 107.6(3) . .
O9 Zn1 O2 96.2(3) . .
O16 Zn2 O7 120.4(3) . .
O16 Zn2 O11 110.7(3) . .
O7 Zn2 O11 107.5(3) . .
O16 Zn2 O4 111.5(3) . .
O7 Zn2 O4 106.8(3) . .
O11 Zn2 O4 97.3(3) . .
N2 Zn3 O10 142.3(4) . .
N2 Zn3 O5 125.0(4) . .
O10 Zn3 O5 92.5(3) . .
N2 Zn3 O27 82.5(3) . .
O10 Zn3 O27 97.9(3) . .
O5 Zn3 O27 98.5(3) . .
N2 Zn3 N1 76.7(4) . .
O10 Zn3 N1 94.0(3) . .
O5 Zn3 N1 99.7(3) . .
O27 Zn3 N1 157.7(3) . .
O6 Zn4 O29 103.6(3) . .
O6 Zn4 N5 146.3(3) . .
O29 Zn4 N5 110.1(3) . .
O6 Zn4 O1 88.9(3) . .
O29 Zn4 O1 99.5(3) . .
N5 Zn4 O1 85.4(3) . .
O6 Zn4 N4 92.1(3) . .
O29 Zn4 N4 108.3(3) . .
N5 Zn4 N4 77.8(3) . .
O1 Zn4 N4 151.1(3) . .
O1W Na1 O18 136.3(8) . .
O1W Na1 O20 123.8(7) . 2_786
O18 Na1 O20 81.9(3) . 2_786
O1W Na1 O25 83.6(7) . 1_556
O18 Na1 O25 137.5(5) . 1_556
O20 Na1 O25 85.4(3) 2_786 1_556
O1W Na1 O31 106.1(7) . 2_686
O18 Na1 O31 76.1(3) . 2_686
O20 Na1 O31 125.3(4) 2_786 2_686
O25 Na1 O31 78.7(3) 1_556 2_686
O1W Na1 O3W 61.0(9) . .
O18 Na1 O3W 76.5(6) . .
O20 Na1 O3W 115.1(6) 2_786 .
O25 Na1 O3W 144.5(7) 1_556 .
O31 Na1 O3W 107.5(6) 2_686 .
Mo1 O1 Mo2 82.8(3) . .
Mo1 O1 Zn4 130.0(3) . .
Mo2 O1 Zn4 143.2(3) . .
Mo4 O2 Mo6 83.3(3) . .
Mo4 O2 Zn1 130.3(4) . .
Mo6 O2 Zn1 140.2(4) . .
Zn1 O3 Mo6 115.9(3) . 2_686
Zn1 O3 Mo11 114.5(3) . 2_686
Mo6 O3 Mo11 120.8(3) 2_686 2_686
Mo12 O4 Mo9 83.4(3) . .
Mo12 O4 Zn2 131.9(4) . .
Mo9 O4 Zn2 137.4(4) . .
Mo2 O5 Mo1 82.5(3) . .
Mo2 O5 Zn3 131.6(3) . .
Mo1 O5 Zn3 141.1(3) . .
Mo12 O6 Mo9 82.8(3) . .
Mo12 O6 Zn4 144.3(4) . .
Mo9 O6 Zn4 130.1(3) . .
Zn2 O7 Mo10 125.5(3) . .
Zn2 O7 Mo8 125.7(3) . .
Mo10 O7 Mo8 102.5(3) . .
Zn1 O8 Mo3 126.1(3) . .
Zn1 O8 Mo5 124.7(3) . .
Mo3 O8 Mo5 103.7(3) . .
Mo7 O9 Mo11 83.9(3) . .
Mo7 O9 Zn1 130.7(4) . .
Mo11 O9 Zn1 139.1(3) . .
Mo4 O10 Mo6 82.2(3) . .
Mo4 O10 Zn3 141.7(4) . .
Mo6 O10 Zn3 133.2(3) . .
Mo7 O11 Mo11 84.1(3) . .
Mo7 O11 Zn2 139.6(4) . .
Mo11 O11 Zn2 130.5(4) . .
P1 O12 Mo9 127.1(4) . .
P1 O13 Mo6 127.7(3) . .
Mo12 O14 Mo2 119.0(3) . .
P1 O15 Mo2 125.9(4) . .
P1 O15 Mo12 126.0(3) . .
Mo2 O15 Mo12 91.4(2) . .
Zn2 O16 Mo9 116.4(3) . 2_786
Zn2 O16 Mo7 113.6(3) . 2_786
Mo9 O16 Mo7 120.7(3) 2_786 2_786
Mo8 O17 Mo6 125.4(3) . .
Mo11 O18 Na1 164.1(5) . .
P1 O19 Mo1 127.2(3) . .
P1 O19 Mo4 125.6(3) . .
Mo1 O19 Mo4 91.6(2) . .
Mo12 O20 Na1 155.4(5) . 2_786
Mo5 O22 Mo9 125.9(3) . .
Mo8 O24 Mo11 125.9(3) . .
Mo1 O25 Na1 149.4(4) . 1_554
Mo8 O27 Mo10 105.8(3) . .
Mo8 O27 Zn3 125.9(3) . .
Mo10 O27 Zn3 127.4(3) . .
Mo3 O29 Mo5 104.9(3) . .
Mo3 O29 Zn4 129.0(3) . .
Mo5 O29 Zn4 123.2(3) . .
Mo3 O31 Mo4 126.6(3) . .
Mo3 O31 Na1 121.8(4) . 2_686
Mo4 O31 Na1 110.4(3) . 2_686
Mo10 O33 Mo12 127.2(3) . .
Mo10 O34 Mo2 126.0(4) . .
Mo1 O35 Mo4 117.5(3) . .
Mo3 O36 Mo1 126.1(3) . .
Mo5 O37 Mo7 127.0(4) . .
C1 N1 C5 118.1(11) . .
C1 N1 Zn3 129.6(9) . .
C5 N1 Zn3 112.0(8) . .
C6 N2 C8 105.8(11) . .
C6 N2 Zn3 117.2(8) . .
C8 N2 Zn3 137.0(9) . .
C7 N3 C6 106.0(10) . .
C7 N3 H3B 127.0 . .
C6 N3 H3B 127.0 . .
C9 N4 C13 118.1(10) . .
C9 N4 Zn4 130.1(8) . .
C13 N4 Zn4 111.4(7) . .
C14 N5 C15 105.9(9) . .
C14 N5 Zn4 114.2(7) . .
C15 N5 Zn4 138.8(7) . .
C14 N6 C16 108.4(9) . .
C14 N6 H6A 125.8 . .
C16 N6 H6A 125.8 . .
N1 C1 C2 121.2(13) . .
N1 C1 H1A 119.4 . .
C2 C1 H1A 119.4 . .
C3 C2 C1 120.9(14) . .
C3 C2 H2A 119.5 . .
C1 C2 H2A 119.5 . .
C2 C3 C4 116.9(15) . .
C2 C3 H3A 121.6 . .
C4 C3 H3A 121.6 . .
C3 C4 C5 122.4(13) . .
C3 C4 H4A 118.8 . .
C5 C4 H4A 118.8 . .
N1 C5 C4 120.4(11) . .
N1 C5 C6 111.5(10) . .
C4 C5 C6 128.1(12) . .
N2 C6 N3 111.9(11) . .
N2 C6 C5 122.3(11) . .
N3 C6 C5 125.8(10) . .
C8 C7 N3 106.4(11) . .
C8 C7 H7A 126.8 . .
N3 C7 H7A 126.8 . .
C7 C8 N2 109.9(12) . .
C7 C8 H8A 125.1 . .
N2 C8 H8A 125.1 . .
N4 C9 C10 122.4(12) . .
N4 C9 H9A 118.8 . .
C10 C9 H9A 118.8 . .
C11 C10 C9 118.8(12) . .
C11 C10 H10A 120.6 . .
C9 C10 H10A 120.6 . .
C10 C11 C12 119.7(12) . .
C10 C11 H11A 120.1 . .
C12 C11 H11A 120.1 . .
C13 C12 C11 119.5(12) . .
C13 C12 H12A 120.2 . .
C11 C12 H12A 120.2 . .
C12 C13 N4 121.4(10) . .
C12 C13 C14 125.2(11) . .
N4 C13 C14 113.3(9) . .
N6 C14 N5 109.7(9) . .
N6 C14 C13 128.2(10) . .
N5 C14 C13 122.1(9) . .
C16 C15 N5 110.5(10) . .
C16 C15 H15A 124.7 . .
N5 C15 H15A 124.7 . .
C15 C16 N6 105.4(10) . .
C15 C16 H16A 127.3 . .
N6 C16 H16A 127.3 . .

loop_
_geom_bond_atom_site_label_1
_geom_bond_atom_site_label_2
_geom_bond_distance
_geom_bond_site_symmetry_2
Mo1 O25 1.690(7) .
Mo1 O1 1.938(7) .
Mo1 O5 1.956(7) .
Mo1 O36 2.003(7) .
Mo1 O35 2.076(7) .
Mo1 O19 2.436(6) .
Mo1 Mo2 2.5781(13) .
Mo2 O21 1.682(7) .
Mo2 O5 1.954(7) .
Mo2 O1 1.959(7) .
Mo2 O34 1.981(7) .
Mo2 O14 2.089(7) .
Mo2 O15 2.511(6) .
Mo3 O32 1.693(7) .
Mo3 O36 1.823(7) .
Mo3 O31 1.840(7) .
Mo3 O29 1.988(6) .
Mo3 O8 2.000(6) .
Mo3 Mo5 3.1627(13) .
Mo4 O26 1.675(7) .
Mo4 O2 1.950(6) .
Mo4 O10 1.971(7) .
Mo4 O31 2.019(7) .
Mo4 O35 2.079(7) .
Mo4 O19 2.518(6) .
Mo4 Mo6 2.5949(13) .
Mo5 O28 1.684(7) .
Mo5 O22 1.805(7) .
Mo5 O37 1.820(6) .
Mo5 O29 2.000(6) .
Mo5 O8 2.021(6) .
Mo6 O23 1.665(7) .
Mo6 O2 1.956(7) .
Mo6 O10 1.978(7) .
Mo6 O3 2.011(6) 2_686
Mo6 O17 2.022(7) .
Mo6 O13 2.499(6) .
Mo7 O30 1.666(7) .
Mo7 O11 1.950(7) .
Mo7 O9 1.960(6) .
Mo7 O16 2.028(6) 2_786
Mo7 O37 2.032(7) .
Mo7 Mo11 2.6229(13) .
Mo8 O39 1.685(7) .
Mo8 O17 1.806(6) .
Mo8 O24 1.836(7) .
Mo8 O27 1.965(7) .
Mo8 O7 2.022(6) .
Mo8 Mo10 3.1387(13) .
Mo9 O38 1.672(7) .
Mo9 O4 1.965(7) .
Mo9 O6 1.966(7) .
Mo9 O16 2.009(7) 2_786
Mo9 O22 2.027(7) .
Mo9 O12 2.500(6) .
Mo9 Mo12 2.5984(13) .
Mo10 O40 1.692(7) .
Mo10 O33 1.819(7) .
Mo10 O34 1.839(7) .
Mo10 O27 1.969(7) .
Mo10 O7 2.002(6) .
Mo11 O18 1.680(7) .
Mo11 O9 1.965(7) .
Mo11 O11 1.965(6) .
Mo11 O24 2.009(7) .
Mo11 O3 2.014(6) 2_686
Mo12 O20 1.664(7) .
Mo12 O4 1.941(7) .
Mo12 O6 1.961(7) .
Mo12 O33 1.997(7) .
Mo12 O14 2.085(7) .
Mo12 O15 2.514(6) .
P1 O12 1.543(7) .
P1 O13 1.553(7) .
P1 O15 1.563(7) .
P1 O19 1.568(7) .
Zn1 O3 1.955(6) .
Zn1 O8 1.959(7) .
Zn1 O9 1.970(7) .
Zn1 O2 1.984(7) .
Zn2 O16 1.944(6) .
Zn2 O7 1.950(6) .
Zn2 O11 1.975(7) .
Zn2 O4 2.002(7) .
Zn3 N2 2.000(10) .
Zn3 O10 2.015(7) .
Zn3 O5 2.044(7) .
Zn3 O27 2.136(7) .
Zn3 N1 2.251(9) .
Zn4 O6 2.017(7) .
Zn4 O29 2.026(6) .
Zn4 N5 2.045(8) .
Zn4 O1 2.185(7) .
Zn4 N4 2.257(9) .
Na1 O1W 2.32(3) .
Na1 O18 2.327(10) .
Na1 O20 2.435(10) 2_786
Na1 O25 2.476(10) 1_556
Na1 O31 2.553(10) 2_686
Na1 O3W 2.84(3) .
O3 Mo6 2.011(6) 2_686
O3 Mo11 2.014(6) 2_686
O16 Mo9 2.009(7) 2_786
O16 Mo7 2.028(6) 2_786
O20 Na1 2.435(10) 2_786
O25 Na1 2.476(10) 1_554
O31 Na1 2.553(10) 2_686
N1 C1 1.311(16) .
N1 C5 1.368(15) .
N2 C6 1.303(14) .
N2 C8 1.375(16) .
N3 C7 1.372(14) .
N3 C6 1.377(14) .
N3 H3B 0.8600 .
N4 C9 1.339(14) .
N4 C13 1.371(13) .
N5 C14 1.348(13) .
N5 C15 1.361(13) .
N6 C14 1.343(13) .
N6 C16 1.377(13) .
N6 H6A 0.8600 .
C1 C2 1.445(18) .
C1 H1A 0.9300 .
C2 C3 1.338(19) .
C2 H2A 0.9300 .
C3 C4 1.352(18) .
C3 H3A 0.9300 .
C4 C5 1.396(17) .
C4 H4A 0.9300 .
C5 C6 1.436(16) .
C7 C8 1.366(17) .
C7 H7A 0.9300 .
C8 H8A 0.9300 .
C9 C10 1.387(16) .
C9 H9A 0.9300 .
C10 C11 1.355(18) .
C10 H10A 0.9300 .
C11 C12 1.384(17) .
C11 H11A 0.9300 .
C12 C13 1.363(15) .
C12 H12A 0.9300 .
C13 C14 1.439(14) .
C15 C16 1.356(15) .
C15 H15A 0.9300 .
C16 H16A 0.9300 .
